data_4025246
loop_
_publ_author_name
'Yunkui Liu'
'Jianqiang Qian'
'Shaojie Lou'
'Jie Zhu'
'Zhenyuan Xu'

_publ_section_title
;
 Gold(III)-Catalyzed Tandem Reaction of Ketones with Phenols: Efficient
 and Highly Selective Synthesis of Functionalized 4H-Chromenes
;
_journal_name_full 'Journal of Organic Chemistry'
_journal_page_first 1309
_journal_page_last 1312
_journal_paper_doi 10.1021/jo902619x
_journal_volume 75
_journal_year 2010
_chemical_formula_moiety '2(C28 H24 O3), C H2 Cl2'
_chemical_formula_sum 'C57 H50 Cl2 O6'
_chemical_formula_weight 901.87
_chemical_name_systematic
;
 ?
;
_space_group_IT_number 15
_symmetry_cell_setting monoclinic
_symmetry_space_group_name_Hall '-C 2yc'
_symmetry_space_group_name_H-M 'C 1 2/c 1'
_atom_sites_solution_hydrogens geom
_atom_sites_solution_primary direct
_atom_sites_solution_secondary difmap
_audit_creation_method SHELXL-97
_cell_angle_alpha 90.00
_cell_angle_beta 115.095(2)
_cell_angle_gamma 90.00
_cell_formula_units_Z 4
_cell_length_a 25.8992(11)
_cell_length_b 10.2927(5)
_cell_length_c 18.4191(9)
_cell_measurement_reflns_used 11406
_cell_measurement_temperature 296(1)
_cell_measurement_theta_max 27.4
_cell_measurement_theta_min 3.1
_cell_volume 4446.6(4)
_computing_cell_refinement 'PROCESS-AUTO  (Rigaku,2006)'
_computing_data_collection 'PROCESS-AUTO  (Rigaku,2006)'
_computing_data_reduction 'CrystalStructure (Rigaku,2007)'
_computing_molecular_graphics 'Ortep3 for windows (Farrugia,1997)'
_computing_publication_material 'WinGX (Farrugia, 1999)'
_computing_structure_refinement 'SHELXL-97 (Sheldrick, 1997)'
_computing_structure_solution 'SHELXS-97 (Sheldrick, 1997)'
_diffrn_ambient_temperature 296(1)
_diffrn_detector_area_resol_mean 10.00
_diffrn_measured_fraction_theta_full 0.990
_diffrn_measured_fraction_theta_max 0.990
_diffrn_measurement_device_type 'Rigaku RAXIS-RAPID'
_diffrn_measurement_method \w
_diffrn_radiation_monochromator graphite
_diffrn_radiation_source 'rolling anode'
_diffrn_radiation_type MoK\a
_diffrn_radiation_wavelength 0.71073
_diffrn_reflns_av_R_equivalents 0.0301
_diffrn_reflns_av_sigmaI/netI 0.0264
_diffrn_reflns_limit_h_max 30
_diffrn_reflns_limit_h_min -30
_diffrn_reflns_limit_k_max 12
_diffrn_reflns_limit_k_min -12
_diffrn_reflns_limit_l_max 21
_diffrn_reflns_limit_l_min -21
_diffrn_reflns_number 16282
_diffrn_reflns_theta_full 25.02
_diffrn_reflns_theta_max 25.02
_diffrn_reflns_theta_min 3.08
_exptl_absorpt_coefficient_mu 0.201
_exptl_absorpt_correction_T_max 0.9495
_exptl_absorpt_correction_T_min 0.9347
_exptl_absorpt_correction_type multi-scan
_exptl_absorpt_process_details 'Higashi, T. (1995)'
_exptl_crystal_colour colorless
_exptl_crystal_density_diffrn 1.347
_exptl_crystal_density_method 'not measured'
_exptl_crystal_description chunk
_exptl_crystal_F_000 1896.0
_exptl_crystal_size_max 0.34
_exptl_crystal_size_mid 0.30
_exptl_crystal_size_min 0.26
_refine_diff_density_max 0.621
_refine_diff_density_min -0.449
_refine_diff_density_rms 0.053
_refine_ls_extinction_coef 0.0024(4)
_refine_ls_extinction_expression Fc^*^=kFc[1+0.001xFc^2^\l^3^/sin(2\q)]^-1/4^
_refine_ls_extinction_method SHELXL
_refine_ls_goodness_of_fit_ref 1.004
_refine_ls_hydrogen_treatment constr
_refine_ls_matrix_type full
_refine_ls_number_parameters 298
_refine_ls_number_reflns 3889
_refine_ls_number_restraints 20
_refine_ls_restrained_S_all 1.003
_refine_ls_R_factor_all 0.0857
_refine_ls_R_factor_gt 0.0599
_refine_ls_shift/su_max 0.000
_refine_ls_shift/su_mean 0.000
_refine_ls_structure_factor_coef Fsqd
_refine_ls_weighting_details 'calc w=1/[\s^2^(Fo^2^)+(0.0631P)^2^+3.8000P] where P=(Fo^2^+2Fc^2^)/3'
_refine_ls_weighting_scheme calc
_refine_ls_wR_factor_gt 0.1549
_refine_ls_wR_factor_ref 0.1725
_reflns_number_gt 2547
_reflns_number_total 3889
_reflns_threshold_expression >2sigma(I)
_cod_data_source_file jo902619x_si_001.cif
_cod_data_source_block jq221
_cod_original_cell_volume 4446.5(4)
_cod_database_code 4025246

loop_
_symmetry_equiv_pos_as_xyz
'x, y, z'
'-x, y, -z+1/2'
'x+1/2, y+1/2, z'
'-x+1/2, y+1/2, -z+1/2'
'-x, -y, -z'
'x, -y, z-1/2'
'-x+1/2, -y+1/2, -z'
'x+1/2, -y+1/2, z-1/2'

loop_
_atom_site_label
_atom_site_type_symbol
_atom_site_fract_x
_atom_site_fract_y
_atom_site_fract_z
_atom_site_U_iso_or_equiv
_atom_site_adp_type
_atom_site_occupancy
_atom_site_symmetry_multiplicity
_atom_site_calc_flag
_atom_site_refinement_flags
_atom_site_disorder_assembly
_atom_site_disorder_group
O1 O 0.32747(7) 0.69549(18) 0.43402(11) 0.0629(5) Uani 1 1 d . . .
O2 O 0.47261(9) 0.6143(3) 0.40380(14) 0.0934(8) Uani 1 1 d . . .
O3 O 0.32213(8) 0.42013(17) 0.51328(10) 0.0599(5) Uani 1 1 d . . .
C4 C 0.26375(10) 0.5215(2) 0.35765(14) 0.0476(6) Uani 1 1 d . . .
C1 C 0.37446(11) 0.6288(3) 0.43471(15) 0.0537(6) Uani 1 1 d . . .
C19 C 0.32240(10) 0.3032(2) 0.47805(15) 0.0494(6) Uani 1 1 d . . .
C20 C 0.32751(12) 0.1857(3) 0.51692(17) 0.0617(7) Uani 1 1 d . . .
H20 H 0.3298 0.1837 0.5687 0.074 Uiso 1 1 calc R . .
C5 C 0.20551(11) 0.4792(3) 0.31994(14) 0.0517(6) Uani 1 1 d . . .
C9 C 0.27414(10) 0.6409(3) 0.39440(14) 0.0507(6) Uani 1 1 d . . .
C3 C 0.31336(11) 0.4403(3) 0.35746(14) 0.0507(6) Uani 1 1 d . . .
C18 C 0.31801(10) 0.3085(2) 0.39900(15) 0.0492(6) Uani 1 1 d . . .
C8 C 0.23095(11) 0.7208(3) 0.39670(16) 0.0568(7) Uani 1 1 d . . .
H8 H 0.2401 0.8003 0.4231 0.068 Uiso 1 1 calc R . .
C23 C 0.32013(11) 0.1914(3) 0.36378(17) 0.0595(7) Uani 1 1 d . . .
H23 H 0.3175 0.1918 0.3119 0.071 Uiso 1 1 calc R . .
C25 C 0.18826(12) 0.3569(3) 0.28024(15) 0.0595(7) Uani 1 1 d . . .
H25 H 0.2160 0.3000 0.2797 0.071 Uiso 1 1 calc R . .
C6 C 0.16148(11) 0.5610(3) 0.32094(16) 0.0569(7) Uani 1 1 d . . .
C22 C 0.32595(12) 0.0735(3) 0.40257(19) 0.0684(8) Uani 1 1 d . . .
H22 H 0.3277 -0.0034 0.3772 0.082 Uiso 1 1 calc R . .
C7 C 0.17582(12) 0.6818(3) 0.36036(17) 0.0611(7) Uani 1 1 d . . .
H7 H 0.1472 0.7353 0.3615 0.073 Uiso 1 1 calc R . .
C10 C 0.42693(11) 0.7053(3) 0.47829(16) 0.0576(7) Uani 1 1 d . . .
C11 C 0.47545(12) 0.6985(3) 0.46343(18) 0.0657(8) Uani 1 1 d . . .
C21 C 0.32914(13) 0.0712(3) 0.4788(2) 0.0718(8) Uani 1 1 d . . .
H21 H 0.3324 -0.0077 0.5050 0.086 Uiso 1 1 calc R . .
C2 C 0.36886(11) 0.5127(3) 0.40201(15) 0.0540(7) Uani 1 1 d . . .
H2 H 0.4021 0.4715 0.4067 0.065 Uiso 1 1 calc R . .
C28 C 0.10389(12) 0.5204(3) 0.28218(19) 0.0745(9) Uani 1 1 d . . .
H28 H 0.0753 0.5743 0.2830 0.089 Uiso 1 1 calc R . .
C26 C 0.13224(13) 0.3211(3) 0.24310(17) 0.0699(8) Uani 1 1 d . . .
H26 H 0.1225 0.2412 0.2172 0.084 Uiso 1 1 calc R . .
C12 C 0.52302(13) 0.7737(4) 0.5070(2) 0.0835(10) Uani 1 1 d . . .
H12 H 0.5552 0.7669 0.4969 0.100 Uiso 1 1 calc R . .
C15 C 0.42859(14) 0.7924(3) 0.5361(2) 0.0829(10) Uani 1 1 d . . .
H15 H 0.3967 0.8006 0.5467 0.100 Uiso 1 1 calc R . .
C27 C 0.08950(14) 0.4035(4) 0.2436(2) 0.0823(10) Uani 1 1 d . . .
H27 H 0.0514 0.3788 0.2179 0.099 Uiso 1 1 calc R . .
C14 C 0.47585(17) 0.8677(4) 0.5789(3) 0.1120(14) Uani 1 1 d . . .
H14 H 0.4755 0.9256 0.6175 0.134 Uiso 1 1 calc R . .
C13 C 0.52325(16) 0.8570(4) 0.5643(3) 0.1060(13) Uani 1 1 d . . .
H13 H 0.5555 0.9065 0.5934 0.127 Uiso 1 1 calc R . .
C16 C 0.52055(15) 0.6030(5) 0.3845(3) 0.1185(16) Uani 1 1 d . . .
H16A H 0.5286 0.6861 0.3680 0.142 Uiso 1 1 calc R . .
H16B H 0.5120 0.5415 0.3418 0.142 Uiso 1 1 calc R . .
H16C H 0.5532 0.5738 0.4309 0.142 Uiso 1 1 calc R . .
Cl1 Cl 0.43860(18) 0.4001(12) 0.2380(8) 0.549(8) Uani 1.0 1 d PDU . .
C29 C 0.5000 0.3331(12) 0.2500 0.79(6) Uani 1.0 2 d SPDU . .
H29A H 0.5099 0.2762 0.2959 0.946 Uiso 1.0 1 calc PR . .
H29B H 0.4901 0.2762 0.2041 0.946 Uiso 1.0 1 calc PR . .
C24 C 0.32740(13) 0.4204(3) 0.59327(16) 0.0667(8) Uani 1 1 d . . .
H24A H 0.2959 0.3742 0.5955 0.080 Uiso 1 1 calc R . .
H24B H 0.3274 0.5084 0.6106 0.080 Uiso 1 1 calc R . .
H24C H 0.3625 0.3789 0.6278 0.080 Uiso 1 1 calc R . .
C17 C 0.30745(13) 0.4268(3) 0.27062(16) 0.0668(8) Uani 1 1 d . . .
H17A H 0.3035 0.5115 0.2470 0.080 Uiso 1 1 calc R . .
H17B H 0.2744 0.3757 0.2398 0.080 Uiso 1 1 calc R . .
H17C H 0.3408 0.3850 0.2713 0.080 Uiso 1 1 calc R . .

loop_
_atom_site_aniso_label
_atom_site_aniso_U_11
_atom_site_aniso_U_22
_atom_site_aniso_U_33
_atom_site_aniso_U_23
_atom_site_aniso_U_13
_atom_site_aniso_U_12
O1 0.0529(11) 0.0591(12) 0.0765(13) -0.0105(9) 0.0271(9) 0.0028(9)
O2 0.0628(13) 0.132(2) 0.0951(17) -0.0191(15) 0.0427(12) 0.0023(13)
O3 0.0855(13) 0.0511(11) 0.0475(10) -0.0008(8) 0.0326(9) 0.0077(9)
C4 0.0511(14) 0.0530(15) 0.0400(13) 0.0077(11) 0.0205(11) 0.0069(12)
C1 0.0527(15) 0.0559(16) 0.0551(15) 0.0028(13) 0.0254(12) 0.0059(12)
C19 0.0494(14) 0.0479(15) 0.0512(15) 0.0000(12) 0.0216(12) 0.0048(11)
C20 0.0683(17) 0.0560(17) 0.0591(17) 0.0059(13) 0.0253(14) 0.0040(14)
C5 0.0556(15) 0.0582(16) 0.0403(13) 0.0098(12) 0.0192(11) 0.0026(12)
C9 0.0525(14) 0.0527(16) 0.0470(14) 0.0051(12) 0.0213(12) 0.0028(12)
C3 0.0540(14) 0.0578(16) 0.0431(14) 0.0003(12) 0.0233(11) 0.0045(12)
C18 0.0474(13) 0.0516(15) 0.0467(14) -0.0024(11) 0.0180(11) 0.0059(11)
C8 0.0619(16) 0.0543(16) 0.0588(17) 0.0053(13) 0.0302(13) 0.0108(13)
C23 0.0581(16) 0.0600(18) 0.0558(16) -0.0103(13) 0.0196(13) 0.0053(13)
C25 0.0612(16) 0.0642(18) 0.0464(15) 0.0044(13) 0.0165(13) 0.0024(13)
C6 0.0541(15) 0.0640(18) 0.0526(15) 0.0137(13) 0.0227(12) 0.0060(13)
C22 0.0672(18) 0.0525(18) 0.077(2) -0.0144(15) 0.0227(16) 0.0046(14)
C7 0.0601(17) 0.0630(18) 0.0669(18) 0.0136(14) 0.0336(14) 0.0158(14)
C10 0.0529(15) 0.0570(17) 0.0632(17) 0.0028(13) 0.0248(13) 0.0016(12)
C11 0.0576(17) 0.072(2) 0.0682(19) 0.0050(15) 0.0272(14) 0.0067(15)
C21 0.076(2) 0.0500(18) 0.083(2) 0.0064(15) 0.0276(17) 0.0031(14)
C2 0.0537(15) 0.0596(17) 0.0536(15) 0.0044(13) 0.0274(12) 0.0074(13)
C28 0.0566(17) 0.082(2) 0.081(2) 0.0142(18) 0.0248(16) 0.0065(16)
C26 0.0663(18) 0.076(2) 0.0556(17) 0.0031(15) 0.0149(14) -0.0045(16)
C12 0.0551(18) 0.089(2) 0.105(3) 0.002(2) 0.0320(18) -0.0049(17)
C15 0.072(2) 0.085(2) 0.099(3) -0.023(2) 0.0434(19) -0.0124(18)
C27 0.0590(18) 0.092(3) 0.079(2) 0.0103(19) 0.0127(16) -0.0064(18)
C14 0.092(3) 0.118(3) 0.130(3) -0.056(3) 0.050(2) -0.032(2)
C13 0.070(2) 0.106(3) 0.138(4) -0.041(3) 0.040(2) -0.024(2)
C16 0.070(2) 0.189(5) 0.113(3) -0.011(3) 0.054(2) 0.019(3)
Cl1 0.502(14) 0.504(14) 0.647(15) -0.025(12) 0.249(12) -0.119(11)
C29 0.77(7) 0.79(7) 0.81(7) 0.000 0.34(3) 0.000
C24 0.082(2) 0.0724(19) 0.0514(17) -0.0015(14) 0.0335(15) 0.0076(16)
C17 0.0752(19) 0.079(2) 0.0530(16) 0.0007(15) 0.0342(14) 0.0055(15)

loop_
_atom_type_symbol
_atom_type_description
_atom_type_scat_dispersion_real
_atom_type_scat_dispersion_imag
_atom_type_scat_source
C C 0.0033 0.0016 'International Tables Vol C Tables 4.2.6.8 and 6.1.1.4'
H H 0.0000 0.0000 'International Tables Vol C Tables 4.2.6.8 and 6.1.1.4'
O O 0.0106 0.0060 'International Tables Vol C Tables 4.2.6.8 and 6.1.1.4'
Cl Cl 0.1484 0.1585 'International Tables Vol C Tables 4.2.6.8 and 6.1.1.4'

loop_
_geom_angle_atom_site_label_1
_geom_angle_atom_site_label_2
_geom_angle_atom_site_label_3
_geom_angle
_geom_angle_site_symmetry_1
_geom_angle_site_symmetry_3
_geom_angle_publ_flag
C9 O1 C1 118.6(2) . . ?
C11 O2 C16 119.3(3) . . ?
C19 O3 C24 118.4(2) . . ?
C9 C4 C5 117.2(2) . . ?
C9 C4 C3 120.0(2) . . ?
C5 C4 C3 122.9(2) . . ?
C2 C1 O1 121.1(2) . . ?
C2 C1 C10 129.0(2) . . ?
O1 C1 C10 109.9(2) . . ?
O3 C19 C20 122.8(2) . . ?
O3 C19 C18 116.1(2) . . ?
C20 C19 C18 121.0(2) . . ?
C21 C20 C19 120.0(3) . . ?
C21 C20 H20 120.0 . . ?
C19 C20 H20 120.0 . . ?
C6 C5 C25 116.7(2) . . ?
C6 C5 C4 119.8(2) . . ?
C25 C5 C4 123.5(2) . . ?
C4 C9 O1 124.6(2) . . ?
C4 C9 C8 123.2(2) . . ?
O1 C9 C8 112.2(2) . . ?
C2 C3 C4 109.5(2) . . ?
C2 C3 C18 108.0(2) . . ?
C4 C3 C18 111.65(19) . . ?
C2 C3 C17 105.0(2) . . ?
C4 C3 C17 109.6(2) . . ?
C18 C3 C17 112.9(2) . . ?
C23 C18 C19 116.6(2) . . ?
C23 C18 C3 123.2(2) . . ?
C19 C18 C3 120.2(2) . . ?
C7 C8 C9 119.8(3) . . ?
C7 C8 H8 120.1 . . ?
C9 C8 H8 120.1 . . ?
C18 C23 C22 122.7(3) . . ?
C18 C23 H23 118.6 . . ?
C22 C23 H23 118.6 . . ?
C26 C25 C5 121.9(3) . . ?
C26 C25 H25 119.0 . . ?
C5 C25 H25 119.0 . . ?
C7 C6 C28 120.8(3) . . ?
C7 C6 C5 119.4(2) . . ?
C28 C6 C5 119.8(3) . . ?
C21 C22 C23 119.3(3) . . ?
C21 C22 H22 120.3 . . ?
C23 C22 H22 120.3 . . ?
C8 C7 C6 120.6(3) . . ?
C8 C7 H7 119.7 . . ?
C6 C7 H7 119.7 . . ?
C15 C10 C11 116.6(3) . . ?
C15 C10 C1 119.1(2) . . ?
C11 C10 C1 124.2(3) . . ?
O2 C11 C12 123.2(3) . . ?
O2 C11 C10 116.1(3) . . ?
C12 C11 C10 120.7(3) . . ?
C22 C21 C20 120.3(3) . . ?
C22 C21 H21 119.9 . . ?
C20 C21 H21 119.9 . . ?
C1 C2 C3 126.1(2) . . ?
C1 C2 H2 117.0 . . ?
C3 C2 H2 117.0 . . ?
C27 C28 C6 121.3(3) . . ?
C27 C28 H28 119.4 . . ?
C6 C28 H28 119.4 . . ?
C25 C26 C27 120.6(3) . . ?
C25 C26 H26 119.7 . . ?
C27 C26 H26 119.7 . . ?
C13 C12 C11 120.8(3) . . ?
C13 C12 H12 119.6 . . ?
C11 C12 H12 119.6 . . ?
C14 C15 C10 122.4(3) . . ?
C14 C15 H15 118.8 . . ?
C10 C15 H15 118.8 . . ?
C28 C27 C26 119.7(3) . . ?
C28 C27 H27 120.1 . . ?
C26 C27 H27 120.1 . . ?
C15 C14 C13 119.7(4) . . ?
C15 C14 H14 120.1 . . ?
C13 C14 H14 120.1 . . ?
C12 C13 C14 119.7(3) . . ?
C12 C13 H13 120.2 . . ?
C14 C13 H13 120.2 . . ?
O2 C16 H16A 109.5 . . ?
O2 C16 H16B 109.5 . . ?
H16A C16 H16B 109.5 . . ?
O2 C16 H16C 109.5 . . ?
H16A C16 H16C 109.5 . . ?
H16B C16 H16C 109.5 . . ?
Cl1 C29 Cl1 130.88(12) 2_655 . ?
Cl1 C29 H29A 104.5 2_655 . ?
Cl1 C29 H29A 104.5 . . ?
O3 C24 H24A 109.5 . . ?
O3 C24 H24B 109.5 . . ?
H24A C24 H24B 109.5 . . ?
O3 C24 H24C 109.5 . . ?
H24A C24 H24C 109.5 . . ?
H24B C24 H24C 109.5 . . ?
C3 C17 H17A 109.5 . . ?
C3 C17 H17B 109.5 . . ?
H17A C17 H17B 109.5 . . ?
C3 C17 H17C 109.5 . . ?
H17A C17 H17C 109.5 . . ?
H17B C17 H17C 109.5 . . ?

loop_
_geom_bond_atom_site_label_1
_geom_bond_atom_site_label_2
_geom_bond_distance
_geom_bond_site_symmetry_2
_geom_bond_publ_flag
O1 C9 1.379(3) . ?
O1 C1 1.393(3) . ?
O2 C11 1.376(4) . ?
O2 C16 1.434(4) . ?
O3 C19 1.369(3) . ?
O3 C24 1.421(3) . ?
C4 C9 1.373(3) . ?
C4 C5 1.435(3) . ?
C4 C3 1.534(3) . ?
C1 C2 1.318(4) . ?
C1 C10 1.479(4) . ?
C19 C20 1.383(4) . ?
C19 C18 1.413(3) . ?
C20 C21 1.381(4) . ?
C20 H20 0.9300 . ?
C5 C6 1.424(4) . ?
C5 C25 1.429(4) . ?
C9 C8 1.404(4) . ?
C3 C2 1.515(4) . ?
C3 C18 1.537(4) . ?
C3 C17 1.547(3) . ?
C18 C23 1.381(3) . ?
C8 C7 1.356(4) . ?
C8 H8 0.9300 . ?
C23 C22 1.383(4) . ?
C23 H23 0.9300 . ?
C25 C26 1.366(4) . ?
C25 H25 0.9300 . ?
C6 C7 1.408(4) . ?
C6 C28 1.417(4) . ?
C22 C21 1.372(4) . ?
C22 H22 0.9300 . ?
C7 H7 0.9300 . ?
C10 C15 1.379(4) . ?
C10 C11 1.397(4) . ?
C11 C12 1.386(4) . ?
C21 H21 0.9300 . ?
C2 H2 0.9300 . ?
C28 C27 1.366(5) . ?
C28 H28 0.9300 . ?
C26 C27 1.398(4) . ?
C26 H26 0.9300 . ?
C12 C13 1.357(5) . ?
C12 H12 0.9300 . ?
C15 C14 1.379(5) . ?
C15 H15 0.9300 . ?
C27 H27 0.9300 . ?
C14 C13 1.368(5) . ?
C14 H14 0.9300 . ?
C13 H13 0.9300 . ?
C16 H16A 0.9600 . ?
C16 H16B 0.9600 . ?
C16 H16C 0.9600 . ?
Cl1 C29 1.660(10) . ?
C29 Cl1 1.660(10) 2_655 ?
C24 H24A 0.9600 . ?
C24 H24B 0.9600 . ?
C24 H24C 0.9600 . ?
C17 H17A 0.9600 . ?
C17 H17B 0.9600 . ?
C17 H17C 0.9600 . ?

loop_
_geom_torsion_atom_site_label_1
_geom_torsion_atom_site_label_2
_geom_torsion_atom_site_label_3
_geom_torsion_atom_site_label_4
_geom_torsion
_geom_torsion_site_symmetry_1
_geom_torsion_site_symmetry_2
_geom_torsion_site_symmetry_3
_geom_torsion_site_symmetry_4
_geom_torsion_publ_flag
C9 O1 C1 C2 -3.5(4) . . . . ?
C9 O1 C1 C10 178.5(2) . . . . ?
C24 O3 C19 C20 0.1(4) . . . . ?
C24 O3 C19 C18 -179.0(2) . . . . ?
O3 C19 C20 C21 -178.1(2) . . . . ?
C18 C19 C20 C21 0.9(4) . . . . ?
C9 C4 C5 C6 0.8(3) . . . . ?
C3 C4 C5 C6 -178.6(2) . . . . ?
C9 C4 C5 C25 -179.3(2) . . . . ?
C3 C4 C5 C25 1.3(4) . . . . ?
C5 C4 C9 O1 179.3(2) . . . . ?
C3 C4 C9 O1 -1.3(4) . . . . ?
C5 C4 C9 C8 0.3(4) . . . . ?
C3 C4 C9 C8 179.7(2) . . . . ?
C1 O1 C9 C4 2.8(4) . . . . ?
C1 O1 C9 C8 -178.2(2) . . . . ?
C9 C4 C3 C2 0.5(3) . . . . ?
C5 C4 C3 C2 179.9(2) . . . . ?
C9 C4 C3 C18 120.0(2) . . . . ?
C5 C4 C3 C18 -60.6(3) . . . . ?
C9 C4 C3 C17 -114.2(3) . . . . ?
C5 C4 C3 C17 65.2(3) . . . . ?
O3 C19 C18 C23 177.9(2) . . . . ?
C20 C19 C18 C23 -1.1(4) . . . . ?
O3 C19 C18 C3 0.1(3) . . . . ?
C20 C19 C18 C3 -179.0(2) . . . . ?
C2 C3 C18 C23 -111.9(3) . . . . ?
C4 C3 C18 C23 127.7(3) . . . . ?
C17 C3 C18 C23 3.7(3) . . . . ?
C2 C3 C18 C19 65.8(3) . . . . ?
C4 C3 C18 C19 -54.6(3) . . . . ?
C17 C3 C18 C19 -178.6(2) . . . . ?
C4 C9 C8 C7 -1.1(4) . . . . ?
O1 C9 C8 C7 179.8(2) . . . . ?
C19 C18 C23 C22 0.3(4) . . . . ?
C3 C18 C23 C22 178.1(2) . . . . ?
C6 C5 C25 C26 1.7(4) . . . . ?
C4 C5 C25 C26 -178.2(2) . . . . ?
C25 C5 C6 C7 178.9(2) . . . . ?
C4 C5 C6 C7 -1.2(4) . . . . ?
C25 C5 C6 C28 -1.3(4) . . . . ?
C4 C5 C6 C28 178.6(2) . . . . ?
C18 C23 C22 C21 0.8(4) . . . . ?
C9 C8 C7 C6 0.7(4) . . . . ?
C28 C6 C7 C8 -179.4(3) . . . . ?
C5 C6 C7 C8 0.4(4) . . . . ?
C2 C1 C10 C15 -151.7(3) . . . . ?
O1 C1 C10 C15 26.1(4) . . . . ?
C2 C1 C10 C11 30.2(5) . . . . ?
O1 C1 C10 C11 -152.1(3) . . . . ?
C16 O2 C11 C12 -0.5(5) . . . . ?
C16 O2 C11 C10 179.3(3) . . . . ?
C15 C10 C11 O2 -178.0(3) . . . . ?
C1 C10 C11 O2 0.2(4) . . . . ?
C15 C10 C11 C12 1.8(4) . . . . ?
C1 C10 C11 C12 180.0(3) . . . . ?
C23 C22 C21 C20 -1.1(5) . . . . ?
C19 C20 C21 C22 0.3(4) . . . . ?
O1 C1 C2 C3 3.0(4) . . . . ?
C10 C1 C2 C3 -179.5(2) . . . . ?
C4 C3 C2 C1 -1.4(3) . . . . ?
C18 C3 C2 C1 -123.1(3) . . . . ?
C17 C3 C2 C1 116.2(3) . . . . ?
C7 C6 C28 C27 179.9(3) . . . . ?
C5 C6 C28 C27 0.1(4) . . . . ?
C5 C25 C26 C27 -0.8(4) . . . . ?
O2 C11 C12 C13 178.8(4) . . . . ?
C10 C11 C12 C13 -1.0(5) . . . . ?
C11 C10 C15 C14 -1.3(5) . . . . ?
C1 C10 C15 C14 -179.6(4) . . . . ?
C6 C28 C27 C26 0.9(5) . . . . ?
C25 C26 C27 C28 -0.5(5) . . . . ?
C10 C15 C14 C13 -0.1(7) . . . . ?
C11 C12 C13 C14 -0.4(7) . . . . ?
C15 C14 C13 C12 1.0(7) . . . . ?
